data_4067352
loop_
_publ_author_name
'Langer, Jens'
'G\"orls, Helmar'
'Westerhausen, Matthias'

_publ_section_title
;
 Stability and Reactivity of Phenylstrontium Compounds in Solution
;
_journal_issue 9
_journal_name_full Organometallics
_journal_page_first 2034
_journal_paper_doi 10.1021/om900888g
_journal_volume 29
_journal_year 2010
_chemical_formula_moiety 'C16 H34 I2 O5 Sr'
_chemical_formula_sum 'C16 H34 I2 O5 Sr'
_chemical_formula_weight 647.85
_chemical_name_systematic
; 
 ? 
;
_space_group_IT_number 14
_symmetry_cell_setting monoclinic
_symmetry_space_group_name_Hall '-P 2ybc'
_symmetry_space_group_name_H-M 'P 1 21/c 1'
_atom_sites_solution_hydrogens geom
_atom_sites_solution_primary direct
_atom_sites_solution_secondary difmap
_audit_creation_method SHELXL-97
_cell_angle_alpha 90.00
_cell_angle_beta 99.600(2)
_cell_angle_gamma 90.00
_cell_formula_units_Z 4
_cell_length_a 17.1871(4)
_cell_length_b 8.9208(4)
_cell_length_c 16.1756(6)
_cell_measurement_reflns_used 16065
_cell_measurement_temperature 183(2)
_cell_measurement_theta_max 27.47
_cell_measurement_theta_min 1.20
_cell_volume 2445.36(15)
_computing_cell_refinement DENZO
_computing_data_collection COLLECT
_computing_data_reduction DENZO
_computing_molecular_graphics SHELXTL/PC
_computing_publication_material SHELXL-97
_computing_structure_refinement 'SHELXL-97 (Sheldrick, 1997)'
_computing_structure_solution 'SHELXS-97 (Sheldrick, 1990)'
_diffrn_ambient_temperature 183(2)
_diffrn_measured_fraction_theta_full 0.988
_diffrn_measured_fraction_theta_max 0.988
_diffrn_measurement_device_type KappaCCD
_diffrn_measurement_method 'phi- + omega-scan'
_diffrn_radiation_monochromator graphite
_diffrn_radiation_source 'fine-focus sealed tube'
_diffrn_radiation_type MoK\a
_diffrn_radiation_wavelength 0.71073
_diffrn_reflns_av_R_equivalents 0.0447
_diffrn_reflns_av_sigmaI/netI 0.0476
_diffrn_reflns_limit_h_max 22
_diffrn_reflns_limit_h_min -17
_diffrn_reflns_limit_k_max 11
_diffrn_reflns_limit_k_min -10
_diffrn_reflns_limit_l_max 20
_diffrn_reflns_limit_l_min -18
_diffrn_reflns_number 16065
_diffrn_reflns_theta_full 27.47
_diffrn_reflns_theta_max 27.47
_diffrn_reflns_theta_min 1.20
_exptl_absorpt_coefficient_mu 4.748
_exptl_absorpt_correction_type none
_exptl_crystal_colour colourless
_exptl_crystal_density_diffrn 1.760
_exptl_crystal_density_method 'not measured'
_exptl_crystal_description prism
_exptl_crystal_F_000 1256
_exptl_crystal_size_max 0.05
_exptl_crystal_size_mid 0.05
_exptl_crystal_size_min 0.04
_refine_diff_density_max 0.575
_refine_diff_density_min -1.030
_refine_diff_density_rms 0.129
_refine_ls_extinction_method none
_refine_ls_goodness_of_fit_ref 1.014
_refine_ls_hydrogen_treatment constr
_refine_ls_matrix_type full
_refine_ls_number_parameters 219
_refine_ls_number_reflns 5531
_refine_ls_number_restraints 0
_refine_ls_restrained_S_all 1.014
_refine_ls_R_factor_all 0.0618
_refine_ls_R_factor_gt 0.0369
_refine_ls_shift/su_max 0.001
_refine_ls_shift/su_mean 0.000
_refine_ls_structure_factor_coef Fsqd
_refine_ls_weighting_details 'calc w=1/[\s^2^(Fo^2^)+(0.0490P)^2^+0.0000P] where P=(Fo^2^+2Fc^2^)/3'
_refine_ls_weighting_scheme calc
_refine_ls_wR_factor_gt 0.0814
_refine_ls_wR_factor_ref 0.0909
_reflns_number_gt 4047
_reflns_number_total 5531
_reflns_threshold_expression >2sigma(I)
_cod_data_source_file om900888g_si_001.cif
_cod_data_source_block FO3719
_cod_depositor_comments
;
The following automatic conversions were performed:

'_exptl_absorpt_correction_type' value 'NONE' changed to 'none'
according to /home/saulius/struct/CIF-dictionaries/cif_core.dic
dictionary named 'cif_core.dic' version 2.4.1 from 2010-06-29.

Automatic conversion script
Id: cif_fix_values 1715 2011-07-08 13:25:40Z adriana 
;
_cod_original_cell_volume 2445.35(15)
_cod_original_sg_symbol_H-M P21/c
_cod_database_code 4067352

loop_
_symmetry_equiv_pos_as_xyz
'x, y, z'
'-x, y+1/2, -z+1/2'
'-x, -y, -z'
'x, -y-1/2, z-1/2'

loop_
_atom_site_label
_atom_site_type_symbol
_atom_site_fract_x
_atom_site_fract_y
_atom_site_fract_z
_atom_site_U_iso_or_equiv
_atom_site_adp_type
_atom_site_occupancy
_atom_site_symmetry_multiplicity
_atom_site_calc_flag
_atom_site_refinement_flags
Sr1 Sr -0.250630(19) 0.55415(4) -0.02431(2) 0.02668(10) Uani 1 1 d .
I1 I -0.129158(15) 0.40670(3) -0.133735(18) 0.03944(10) Uani 1 1 d .
I2 I -0.374279(16) 0.69556(4) 0.08478(2) 0.05264(12) Uani 1 1 d .
O1 O -0.31964(16) 0.3017(3) 0.00800(19) 0.0394(7) Uani 1 1 d .
O2 O -0.17483(15) 0.3886(3) 0.09810(18) 0.0352(6) Uani 1 1 d .
O3 O -0.25584(19) 0.7994(3) -0.10586(19) 0.0450(8) Uani 1 1 d .
O4 O -0.35708(16) 0.5217(3) -0.15600(19) 0.0425(7) Uani 1 1 d .
O5 O -0.14479(15) 0.7296(3) 0.05475(18) 0.0372(7) Uani 1 1 d .
C1 C -0.2920(3) 0.2447(5) 0.0903(3) 0.0435(11) Uani 1 1 d .
H1A H -0.3128 0.1424 0.0956 0.052 Uiso 1 1 calc R
H1B H -0.3109 0.3095 0.1325 0.052 Uiso 1 1 calc R
C2 C -0.2041(3) 0.2414(5) 0.1054(3) 0.0462(11) Uani 1 1 d .
H2A H -0.1845 0.2015 0.1622 0.055 Uiso 1 1 calc R
H2B H -0.1853 0.1747 0.0639 0.055 Uiso 1 1 calc R
C3 C -0.0910(3) 0.3917(6) 0.1219(3) 0.0518(13) Uani 1 1 d .
H3A H -0.0767 0.3614 0.1807 0.078 Uiso 1 1 calc R
H3B H -0.0716 0.4935 0.1149 0.078 Uiso 1 1 calc R
H3C H -0.0670 0.3224 0.0864 0.078 Uiso 1 1 calc R
C4 C -0.4043(3) 0.2820(7) -0.0150(4) 0.0607(15) Uani 1 1 d .
H4A H -0.4177 0.1762 -0.0091 0.091 Uiso 1 1 calc R
H4B H -0.4210 0.3134 -0.0734 0.091 Uiso 1 1 calc R
H4C H -0.4313 0.3431 0.0218 0.091 Uiso 1 1 calc R
C5 C -0.2755(4) 0.9437(6) -0.0779(4) 0.0700(17) Uani 1 1 d .
H5A H -0.2336 0.9800 -0.0327 0.084 Uiso 1 1 calc R
H5B H -0.3259 0.9397 -0.0560 0.084 Uiso 1 1 calc R
C6 C -0.2827(3) 1.0446(6) -0.1517(4) 0.0655(16) Uani 1 1 d .
H6A H -0.2700 1.1496 -0.1347 0.079 Uiso 1 1 calc R
H6B H -0.3363 1.0404 -0.1854 0.079 Uiso 1 1 calc R
C7 C -0.2219(4) 0.9796(6) -0.1991(4) 0.0696(16) Uani 1 1 d .
H7A H -0.2342 1.0046 -0.2595 0.084 Uiso 1 1 calc R
H7B H -0.1683 1.0164 -0.1761 0.084 Uiso 1 1 calc R
C8 C -0.2288(3) 0.8165(6) -0.1852(3) 0.0532(13) Uani 1 1 d .
H8A H -0.2670 0.7711 -0.2309 0.064 Uiso 1 1 calc R
H8B H -0.1770 0.7669 -0.1835 0.064 Uiso 1 1 calc R
C9 C -0.4255(3) 0.6181(7) -0.1724(4) 0.0678(17) Uani 1 1 d .
H9A H -0.4109 0.7179 -0.1917 0.081 Uiso 1 1 calc R
H9B H -0.4492 0.6310 -0.1211 0.081 Uiso 1 1 calc R
C10 C -0.4821(3) 0.5417(8) -0.2393(4) 0.0729(18) Uani 1 1 d .
H10A H -0.5105 0.6160 -0.2787 0.087 Uiso 1 1 calc R
H10B H -0.5212 0.4828 -0.2144 0.087 Uiso 1 1 calc R
C11 C -0.4325(3) 0.4409(7) -0.2835(4) 0.0685(16) Uani 1 1 d .
H11A H -0.4534 0.3372 -0.2861 0.082 Uiso 1 1 calc R
H11B H -0.4321 0.4768 -0.3413 0.082 Uiso 1 1 calc R
C12 C -0.3524(3) 0.4457(6) -0.2340(3) 0.0611(15) Uani 1 1 d .
H12A H -0.3319 0.3427 -0.2228 0.073 Uiso 1 1 calc R
H12B H -0.3164 0.5004 -0.2652 0.073 Uiso 1 1 calc R
C13 C -0.0771(2) 0.7874(6) 0.0223(3) 0.0458(12) Uani 1 1 d .
H13A H -0.0938 0.8332 -0.0336 0.055 Uiso 1 1 calc R
H13B H -0.0391 0.7060 0.0172 0.055 Uiso 1 1 calc R
C14 C -0.0404(3) 0.9035(6) 0.0844(4) 0.0601(15) Uani 1 1 d .
H14A H -0.0628 1.0042 0.0699 0.072 Uiso 1 1 calc R
H14B H 0.0176 0.9074 0.0873 0.072 Uiso 1 1 calc R
C15 C -0.0621(3) 0.8478(7) 0.1656(4) 0.0684(17) Uani 1 1 d .
H15A H -0.0253 0.7687 0.1911 0.082 Uiso 1 1 calc R
H15B H -0.0624 0.9305 0.2064 0.082 Uiso 1 1 calc R
C16 C -0.1437(3) 0.7862(6) 0.1375(3) 0.0475(12) Uani 1 1 d .
H16A H -0.1551 0.7051 0.1754 0.057 Uiso 1 1 calc R
H16B H -0.1837 0.8661 0.1372 0.057 Uiso 1 1 calc R

loop_
_atom_site_aniso_label
_atom_site_aniso_U_11
_atom_site_aniso_U_22
_atom_site_aniso_U_33
_atom_site_aniso_U_23
_atom_site_aniso_U_13
_atom_site_aniso_U_12
Sr1 0.02364(18) 0.0328(2) 0.0235(2) 0.00138(15) 0.00376(13) 0.00308(13)
I1 0.03196(15) 0.04676(18) 0.04121(18) -0.00530(13) 0.01081(11) 0.00722(11)
I2 0.03106(16) 0.0861(3) 0.0424(2) -0.02003(17) 0.01084(12) 0.00529(14)
O1 0.0311(15) 0.0496(19) 0.0371(17) 0.0052(14) 0.0043(12) -0.0075(12)
O2 0.0268(13) 0.0407(17) 0.0368(17) 0.0059(13) 0.0010(12) 0.0031(11)
O3 0.072(2) 0.0312(17) 0.0316(17) 0.0019(13) 0.0097(15) 0.0039(14)
O4 0.0367(15) 0.0481(19) 0.0384(18) -0.0027(15) -0.0057(13) 0.0099(13)
O5 0.0307(14) 0.0464(18) 0.0343(17) -0.0031(14) 0.0054(12) -0.0076(12)
C1 0.049(3) 0.045(3) 0.037(3) 0.009(2) 0.011(2) -0.006(2)
C2 0.053(3) 0.036(3) 0.045(3) 0.008(2) -0.004(2) 0.000(2)
C3 0.036(2) 0.056(3) 0.058(3) 0.009(3) -0.008(2) 0.005(2)
C4 0.031(2) 0.087(4) 0.063(4) 0.009(3) 0.004(2) -0.018(2)
C5 0.115(5) 0.037(3) 0.066(4) 0.002(3) 0.038(4) 0.016(3)
C6 0.067(3) 0.040(3) 0.082(4) 0.005(3) -0.007(3) 0.002(2)
C7 0.103(5) 0.050(3) 0.058(4) 0.003(3) 0.018(3) -0.004(3)
C8 0.081(4) 0.048(3) 0.031(3) 0.008(2) 0.012(2) 0.005(2)
C9 0.050(3) 0.086(4) 0.061(4) -0.016(3) -0.009(3) 0.028(3)
C10 0.039(3) 0.124(6) 0.052(4) 0.009(4) -0.002(2) -0.003(3)
C11 0.059(3) 0.066(4) 0.073(4) -0.011(3) -0.010(3) -0.006(3)
C12 0.066(3) 0.059(3) 0.049(3) -0.022(3) -0.017(3) 0.016(3)
C13 0.032(2) 0.062(3) 0.043(3) 0.006(2) 0.0082(19) -0.006(2)
C14 0.035(2) 0.041(3) 0.102(5) -0.014(3) 0.005(3) -0.004(2)
C15 0.041(3) 0.089(4) 0.070(4) -0.045(4) -0.004(3) 0.007(3)
C16 0.040(2) 0.065(3) 0.038(3) -0.016(2) 0.009(2) 0.004(2)

loop_
_atom_type_symbol
_atom_type_description
_atom_type_scat_dispersion_real
_atom_type_scat_dispersion_imag
_atom_type_scat_source
C C 0.0033 0.0016 'International Tables Vol C Tables 4.2.6.8 and 6.1.1.4'
H H 0.0000 0.0000 'International Tables Vol C Tables 4.2.6.8 and 6.1.1.4'
O O 0.0106 0.0060 'International Tables Vol C Tables 4.2.6.8 and 6.1.1.4'
Sr Sr -1.5307 3.2498 'International Tables Vol C Tables 4.2.6.8 and 6.1.1.4'
I I -0.4742 1.8119 'International Tables Vol C Tables 4.2.6.8 and 6.1.1.4'

loop_
_geom_angle_atom_site_label_1
_geom_angle_atom_site_label_2
_geom_angle_atom_site_label_3
_geom_angle
O3 Sr1 O5 72.30(10)
O3 Sr1 O4 73.17(10)
O5 Sr1 O4 145.41(10)
O3 Sr1 O2 147.21(10)
O5 Sr1 O2 75.37(9)
O4 Sr1 O2 138.65(9)
O3 Sr1 O1 149.01(10)
O5 Sr1 O1 136.47(9)
O4 Sr1 O1 77.73(10)
O2 Sr1 O1 63.56(9)
O3 Sr1 I1 92.06(7)
O5 Sr1 I1 92.98(6)
O4 Sr1 I1 86.34(6)
O2 Sr1 I1 84.25(6)
O1 Sr1 I1 96.53(7)
O3 Sr1 I2 88.74(7)
O5 Sr1 I2 88.05(6)
O4 Sr1 I2 93.11(6)
O2 Sr1 I2 95.51(6)
O1 Sr1 I2 82.36(7)
I1 Sr1 I2 178.844(15)
C1 O1 C4 111.1(3)
C1 O1 Sr1 113.4(2)
C4 O1 Sr1 121.1(3)
C2 O2 C3 110.6(3)
C2 O2 Sr1 116.3(2)
C3 O2 Sr1 122.8(3)
C5 O3 C8 108.4(4)
C5 O3 Sr1 127.0(3)
C8 O3 Sr1 124.2(3)
C9 O4 C12 106.3(4)
C9 O4 Sr1 121.8(3)
C12 O4 Sr1 129.6(3)
C16 O5 C13 109.2(3)
C16 O5 Sr1 125.4(2)
C13 O5 Sr1 125.5(3)
O1 C1 C2 109.3(4)
O1 C1 H1A 109.8
C2 C1 H1A 109.8
O1 C1 H1B 109.8
C2 C1 H1B 109.8
H1A C1 H1B 108.3
O2 C2 C1 109.4(4)
O2 C2 H2A 109.8
C1 C2 H2A 109.8
O2 C2 H2B 109.8
C1 C2 H2B 109.8
H2A C2 H2B 108.2
O2 C3 H3A 109.5
O2 C3 H3B 109.5
H3A C3 H3B 109.5
O2 C3 H3C 109.5
H3A C3 H3C 109.5
H3B C3 H3C 109.5
O1 C4 H4A 109.5
O1 C4 H4B 109.5
H4A C4 H4B 109.5
O1 C4 H4C 109.5
H4A C4 H4C 109.5
H4B C4 H4C 109.5
O3 C5 C6 106.6(5)
O3 C5 H5A 110.4
C6 C5 H5A 110.4
O3 C5 H5B 110.4
C6 C5 H5B 110.4
H5A C5 H5B 108.6
C5 C6 C7 101.7(4)
C5 C6 H6A 111.4
C7 C6 H6A 111.4
C5 C6 H6B 111.4
C7 C6 H6B 111.4
H6A C6 H6B 109.3
C8 C7 C6 102.7(5)
C8 C7 H7A 111.2
C6 C7 H7A 111.2
C8 C7 H7B 111.2
C6 C7 H7B 111.2
H7A C7 H7B 109.1
O3 C8 C7 106.5(4)
O3 C8 H8A 110.4
C7 C8 H8A 110.4
O3 C8 H8B 110.4
C7 C8 H8B 110.4
H8A C8 H8B 108.6
O4 C9 C10 105.9(5)
O4 C9 H9A 110.6
C10 C9 H9A 110.6
O4 C9 H9B 110.6
C10 C9 H9B 110.6
H9A C9 H9B 108.7
C9 C10 C11 105.4(4)
C9 C10 H10A 110.7
C11 C10 H10A 110.7
C9 C10 H10B 110.7
C11 C10 H10B 110.7
H10A C10 H10B 108.8
C12 C11 C10 106.1(5)
C12 C11 H11A 110.5
C10 C11 H11A 110.5
C12 C11 H11B 110.5
C10 C11 H11B 110.5
H11A C11 H11B 108.7
O4 C12 C11 107.7(4)
O4 C12 H12A 110.2
C11 C12 H12A 110.2
O4 C12 H12B 110.2
C11 C12 H12B 110.2
H12A C12 H12B 108.5
O5 C13 C14 106.0(4)
O5 C13 H13A 110.5
C14 C13 H13A 110.5
O5 C13 H13B 110.5
C14 C13 H13B 110.5
H13A C13 H13B 108.7
C13 C14 C15 102.6(4)
C13 C14 H14A 111.3
C15 C14 H14A 111.3
C13 C14 H14B 111.3
C15 C14 H14B 111.3
H14A C14 H14B 109.2
C16 C15 C14 102.1(4)
C16 C15 H15A 111.4
C14 C15 H15A 111.4
C16 C15 H15B 111.4
C14 C15 H15B 111.4
H15A C15 H15B 109.2
O5 C16 C15 106.2(4)
O5 C16 H16A 110.5
C15 C16 H16A 110.5
O5 C16 H16B 110.5
C15 C16 H16B 110.5
H16A C16 H16B 108.7

loop_
_geom_bond_atom_site_label_1
_geom_bond_atom_site_label_2
_geom_bond_distance
Sr1 O3 2.549(3)
Sr1 O5 2.573(3)
Sr1 O4 2.582(3)
Sr1 O2 2.634(3)
Sr1 O1 2.638(3)
Sr1 I1 3.2334(4)
Sr1 I2 3.2361(4)
O1 C1 1.430(5)
O1 C4 1.451(5)
O2 C2 1.419(5)
O2 C3 1.429(5)
O3 C5 1.424(6)
O3 C8 1.444(6)
O4 C9 1.445(5)
O4 C12 1.446(6)
O5 C16 1.427(5)
O5 C13 1.448(5)
C1 C2 1.489(6)
C1 H1A 0.9900
C1 H1B 0.9900
C2 H2A 0.9900
C2 H2B 0.9900
C3 H3A 0.9800
C3 H3B 0.9800
C3 H3C 0.9800
C4 H4A 0.9800
C4 H4B 0.9800
C4 H4C 0.9800
C5 C6 1.484(8)
C5 H5A 0.9900
C5 H5B 0.9900
C6 C7 1.511(8)
C6 H6A 0.9900
C6 H6B 0.9900
C7 C8 1.480(7)
C7 H7A 0.9900
C7 H7B 0.9900
C8 H8A 0.9900
C8 H8B 0.9900
C9 C10 1.493(8)
C9 H9A 0.9900
C9 H9B 0.9900
C10 C11 1.501(8)
C10 H10A 0.9900
C10 H10B 0.9900
C11 C12 1.474(7)
C11 H11A 0.9900
C11 H11B 0.9900
C12 H12A 0.9900
C12 H12B 0.9900
C13 C14 1.506(7)
C13 H13A 0.9900
C13 H13B 0.9900
C14 C15 1.508(9)
C14 H14A 0.9900
C14 H14B 0.9900
C15 C16 1.505(6)
C15 H15A 0.9900
C15 H15B 0.9900
C16 H16A 0.9900
C16 H16B 0.9900
